data_4345901
loop_
_publ_author_name
'Peng, Yan'
'Mereacre, Valeriu'
'Anson, Christopher E.'
'Zhang, Yiquan'
'Bodenstein, Tilmann'
'Fink, Karin'
'Powell, Annie K.'

_publ_section_title
;
 Field-Induced Co(II) Single-Ion Magnets with mer-Directing Ligands but
 Ambiguous Coordination Geometry.
;
_journal_issue 11
_journal_name_full 'Inorganic chemistry'
_journal_page_first 6056
_journal_page_last 6066
_journal_paper_doi 10.1021/acs.inorgchem.6b02743
_journal_volume 56
_journal_year 2017
_chemical_formula_sum 'C44 H44 Co N6 O8'
_chemical_formula_weight 843.78
_space_group_crystal_system monoclinic
_space_group_IT_number 15
_space_group_name_Hall '-C 2yc'
_space_group_name_H-M_alt 'C 1 2/c 1'
_symmetry_space_group_name_Hall '-C 2yc'
_symmetry_space_group_name_H-M 'C 1 2/c 1'
_atom_sites_solution_hydrogens mixed
_atom_sites_solution_primary direct
_atom_sites_solution_secondary difmap
_audit_creation_method SHELXL-2014/7
_cell_angle_alpha 90
_cell_angle_beta 107.686(11)
_cell_angle_gamma 90
_cell_formula_units_Z 4
_cell_length_a 19.473(3)
_cell_length_b 14.0263(14)
_cell_length_c 15.034(2)
_cell_measurement_reflns_used 7347
_cell_measurement_temperature 150(2)
_cell_measurement_theta_max 28.00
_cell_measurement_theta_min 1.82
_cell_volume 3912.2(9)
_computing_cell_refinement 'X-Area 1.38 (Stoe & Cie GmbH, 2006)'
_computing_data_collection 'WinXpose 1.6.8 (Stoe & Cie GmbH, 2004)'
_computing_data_reduction 'X-Area 1.38 (Stoe & Cie GmbH, 2006)'
_computing_molecular_graphics 'Diamond 2.1 (Crystal Impact, 1998)'
_computing_publication_material 'SHELXL-2014 (Sheldrick, 2014)'
_computing_structure_refinement 'SHELXL-2014 (Sheldrick, 2014)'
_computing_structure_solution 'SHELXT (Sheldrick, 2014)'
_diffrn_ambient_temperature 150(2)
_diffrn_detector_area_resol_mean 6.667
_diffrn_measured_fraction_theta_full 1.000
_diffrn_measured_fraction_theta_max 1.000
_diffrn_measurement_device_type 'Stoe IPDS II'
_diffrn_measurement_method 'area detector, \w-scans'
_diffrn_radiation_monochromator graphite
_diffrn_radiation_type MoK\a
_diffrn_radiation_wavelength 0.71073
_diffrn_reflns_av_R_equivalents 0.0538
_diffrn_reflns_av_unetI/netI 0.0603
_diffrn_reflns_Laue_measured_fraction_full 1.000
_diffrn_reflns_Laue_measured_fraction_max 1.000
_diffrn_reflns_limit_h_max 24
_diffrn_reflns_limit_h_min -22
_diffrn_reflns_limit_k_max 17
_diffrn_reflns_limit_k_min -17
_diffrn_reflns_limit_l_max 19
_diffrn_reflns_limit_l_min -19
_diffrn_reflns_number 17279
_diffrn_reflns_point_group_measured_fraction_full 1.000
_diffrn_reflns_point_group_measured_fraction_max 1.000
_diffrn_reflns_theta_full 25.242
_diffrn_reflns_theta_max 27.101
_diffrn_reflns_theta_min 1.820
_diffrn_source 'fine-focus sealed tube'
_exptl_absorpt_coefficient_mu 0.503
_exptl_absorpt_correction_T_max 0.845
_exptl_absorpt_correction_T_min 0.769
_exptl_absorpt_correction_type multi-scan
_exptl_absorpt_process_details
;
XPREP in SHELXTL 6.14 (BrukerAXS Inc., 2003)
;
_exptl_crystal_colour brown
_exptl_crystal_density_diffrn 1.433
_exptl_crystal_description block
_exptl_crystal_F_000 1764
_exptl_crystal_size_max 0.380
_exptl_crystal_size_mid 0.340
_exptl_crystal_size_min 0.280
_refine_diff_density_max 0.547
_refine_diff_density_min -0.665
_refine_diff_density_rms 0.085
_refine_ls_extinction_method none
_refine_ls_goodness_of_fit_ref 0.963
_refine_ls_hydrogen_treatment mixed
_refine_ls_matrix_type full
_refine_ls_number_parameters 273
_refine_ls_number_reflns 4317
_refine_ls_number_restraints 2
_refine_ls_restrained_S_all 0.963
_refine_ls_R_factor_all 0.0718
_refine_ls_R_factor_gt 0.0472
_refine_ls_shift/su_max 0.001
_refine_ls_shift/su_mean 0.000
_refine_ls_structure_factor_coef Fsqd
_refine_ls_weighting_details 'w=1/[\s^2^(Fo^2^)+(0.0618P)^2^] where P=(Fo^2^+2Fc^2^)/3'
_refine_ls_weighting_scheme calc
_refine_ls_wR_factor_gt 0.1020
_refine_ls_wR_factor_ref 0.1086
_reflns_Friedel_coverage 0.000
_reflns_number_gt 3105
_reflns_number_total 4317
_reflns_threshold_expression 'I > 2\s(I)'
_cod_data_source_file ic6b02743_si_002.cif
_cod_data_source_block p22021
_cod_database_code 4345901
_shelx_shelxl_version_number 2014/7
_shelx_space_group_comment
;
The symmetry employed for this shelxl refinement is uniquely defined
by the following loop, which should always be used as a source of
symmetry information in preference to the above space-group names.
They are only intended as comments.
;
_shelx_estimated_absorpt_t_min 0.832
_shelx_estimated_absorpt_t_max 0.872

loop_
_space_group_symop_operation_xyz
'x, y, z'
'-x, y, -z+1/2'
'x+1/2, y+1/2, z'
'-x+1/2, y+1/2, -z+1/2'
'-x, -y, -z'
'x, -y, z-1/2'
'-x+1/2, -y+1/2, -z'
'x+1/2, -y+1/2, z-1/2'

loop_
_atom_site_label
_atom_site_type_symbol
_atom_site_fract_x
_atom_site_fract_y
_atom_site_fract_z
_atom_site_U_iso_or_equiv
_atom_site_adp_type
_atom_site_occupancy
_atom_site_site_symmetry_order
_atom_site_calc_flag
_atom_site_refinement_flags_posn
_atom_site_refinement_flags_adp
_atom_site_refinement_flags_occupancy
Co1 Co 0.5000 0.63046(3) 0.2500 0.01529(12) Uani 1 2 d S T P
N1 N 0.53015(10) 0.51846(14) 0.16399(12) 0.0174(4) Uani 1 1 d . . .
C1 C 0.48979(13) 0.45065(17) 0.10881(16) 0.0193(5) Uani 1 1 d . . .
C7 C 0.41087(13) 0.45180(19) 0.10181(18) 0.0240(5) Uani 1 1 d . . .
H7A H 0.4060 0.4392 0.1644 0.029 Uiso 1 1 calc R U .
H7B H 0.3914 0.5163 0.0825 0.029 Uiso 1 1 calc R U .
O1 O 0.36904(10) 0.38461(14) 0.03838(13) 0.0312(4) Uani 1 1 d D . .
H1 H 0.3781(18) 0.325(2) 0.064(2) 0.037 Uiso 1 1 d D U .
C2 C 0.51909(13) 0.38385(18) 0.06191(16) 0.0226(5) Uani 1 1 d . . .
H2A H 0.4893 0.3371 0.0231 0.027 Uiso 1 1 calc R U .
C3 C 0.59239(13) 0.38669(18) 0.07280(17) 0.0237(5) Uani 1 1 d . . .
H3A H 0.6135 0.3408 0.0427 0.028 Uiso 1 1 calc R U .
C4 C 0.63430(13) 0.45669(18) 0.12763(16) 0.0225(5) Uani 1 1 d . . .
H4A H 0.6845 0.4603 0.1353 0.027 Uiso 1 1 calc R U .
C5 C 0.60161(12) 0.52194(17) 0.17157(15) 0.0180(5) Uani 1 1 d . . .
C6 C 0.64300(12) 0.59640(18) 0.23247(16) 0.0194(5) Uani 1 1 d . . .
H6A H 0.6926 0.6069 0.2398 0.023 Uiso 1 1 calc R U .
N2 N 0.60812(10) 0.64698(14) 0.27567(13) 0.0167(4) Uani 1 1 d . . .
N3 N 0.64270(10) 0.71663(14) 0.33738(13) 0.0179(4) Uani 1 1 d . . .
C8 C 0.59623(12) 0.75451(16) 0.37815(15) 0.0165(4) Uani 1 1 d . . .
O2 O 0.53101(8) 0.72846(12) 0.36208(11) 0.0188(3) Uani 1 1 d . . .
C9 C 0.62650(12) 0.83079(17) 0.44716(16) 0.0179(5) Uani 1 1 d . . .
C10 C 0.69889(12) 0.86508(18) 0.46573(15) 0.0197(5) Uani 1 1 d . . .
O3 O 0.74483(9) 0.82891(13) 0.42227(12) 0.0232(4) Uani 1 1 d D . .
H3 H 0.7226(15) 0.779(2) 0.3866(19) 0.028 Uiso 1 1 d D U .
C11 C 0.72379(14) 0.93738(19) 0.52946(17) 0.0251(5) Uani 1 1 d . . .
H11A H 0.7717 0.9600 0.5408 0.030 Uiso 1 1 calc R U .
C12 C 0.67986(13) 0.97838(19) 0.57801(17) 0.0246(5) Uani 1 1 d . . .
C13 C 0.60841(13) 0.94409(18) 0.56210(16) 0.0228(5) Uani 1 1 d . . .
C14 C 0.58365(12) 0.87029(19) 0.49579(15) 0.0205(5) Uani 1 1 d . . .
H14A H 0.5359 0.8471 0.4843 0.025 Uiso 1 1 calc R U .
C15 C 0.70423(16) 1.0543(2) 0.64237(19) 0.0342(7) Uani 1 1 d . . .
H15A H 0.7520 1.0775 0.6545 0.041 Uiso 1 1 calc R U .
C16 C 0.65967(17) 1.0944(2) 0.6871(2) 0.0415(8) Uani 1 1 d . . .
H16A H 0.6768 1.1455 0.7295 0.050 Uiso 1 1 calc R U .
C17 C 0.58895(17) 1.0609(2) 0.6711(2) 0.0400(7) Uani 1 1 d . . .
H17A H 0.5584 1.0895 0.7022 0.048 Uiso 1 1 calc R U .
C18 C 0.56404(15) 0.9866(2) 0.61010(18) 0.0312(6) Uani 1 1 d . . .
H18A H 0.5164 0.9636 0.6001 0.037 Uiso 1 1 calc R U .
O21 O 0.40881(13) 0.21807(17) 0.14055(16) 0.0478(6) Uani 1 1 d . . .
C21 C 0.4029(2) 0.2287(3) 0.2318(2) 0.0539(10) Uani 1 1 d . . .
H21A H 0.4143 0.2949 0.2543 0.065 Uiso 1 1 calc R U .
H21B H 0.4363 0.1847 0.2759 0.065 Uiso 1 1 calc R U .
C22 C 0.3249(2) 0.2043(3) 0.2228(3) 0.0515(9) Uani 1 1 d . . .
H22A H 0.3205 0.1782 0.2820 0.062 Uiso 1 1 calc R U .
H22B H 0.2935 0.2611 0.2048 0.062 Uiso 1 1 calc R U .
C23 C 0.3065(2) 0.1310(4) 0.1474(3) 0.0666(11) Uani 1 1 d . . .
H23A H 0.2588 0.1445 0.1018 0.080 Uiso 1 1 calc R U .
H23B H 0.3053 0.0666 0.1739 0.080 Uiso 1 1 calc R U .
C24 C 0.3650(2) 0.1376(3) 0.1015(3) 0.0632(11) Uani 1 1 d . . .
H24A H 0.3945 0.0787 0.1133 0.076 Uiso 1 1 calc R U .
H24B H 0.3438 0.1456 0.0333 0.076 Uiso 1 1 calc R U .

loop_
_atom_site_aniso_label
_atom_site_aniso_U_11
_atom_site_aniso_U_22
_atom_site_aniso_U_33
_atom_site_aniso_U_23
_atom_site_aniso_U_13
_atom_site_aniso_U_12
Co1 0.0129(2) 0.0152(2) 0.0173(2) 0.000 0.00398(15) 0.000
N1 0.0164(9) 0.0187(10) 0.0171(9) 0.0002(8) 0.0049(7) 0.0012(8)
C1 0.0195(11) 0.0188(12) 0.0190(10) 0.0008(9) 0.0051(9) 0.0020(9)
C7 0.0177(12) 0.0242(13) 0.0286(12) -0.0072(10) 0.0045(10) -0.0041(10)
O1 0.0247(9) 0.0306(12) 0.0339(10) -0.0115(8) 0.0021(8) -0.0076(8)
C2 0.0237(12) 0.0209(13) 0.0226(11) -0.0043(9) 0.0063(9) 0.0000(10)
C3 0.0249(12) 0.0231(14) 0.0241(11) -0.0039(10) 0.0088(9) 0.0049(10)
C4 0.0205(12) 0.0228(13) 0.0248(11) -0.0014(10) 0.0077(9) 0.0027(10)
C5 0.0152(10) 0.0207(12) 0.0192(10) 0.0012(9) 0.0069(8) 0.0033(9)
C6 0.0149(10) 0.0214(12) 0.0227(11) -0.0004(9) 0.0069(9) 0.0009(9)
N2 0.0164(9) 0.0160(10) 0.0174(9) -0.0003(7) 0.0046(7) -0.0005(7)
N3 0.0156(9) 0.0172(10) 0.0211(9) -0.0028(8) 0.0057(7) -0.0023(8)
C8 0.0164(11) 0.0158(11) 0.0176(10) 0.0018(9) 0.0055(8) -0.0009(9)
O2 0.0138(8) 0.0207(9) 0.0220(8) -0.0034(7) 0.0056(6) -0.0025(6)
C9 0.0180(11) 0.0155(11) 0.0190(10) 0.0011(9) 0.0036(9) -0.0010(9)
C10 0.0172(10) 0.0196(11) 0.0218(10) 0.0015(10) 0.0051(8) -0.0006(10)
O3 0.0176(8) 0.0267(10) 0.0268(9) -0.0056(7) 0.0091(7) -0.0059(7)
C11 0.0208(12) 0.0237(13) 0.0279(12) -0.0017(10) 0.0030(10) -0.0032(10)
C12 0.0239(12) 0.0212(13) 0.0234(11) -0.0019(10) -0.0008(10) 0.0023(10)
C13 0.0231(12) 0.0216(13) 0.0202(11) -0.0021(10) 0.0014(9) 0.0048(10)
C14 0.0193(10) 0.0196(11) 0.0218(10) -0.0005(10) 0.0050(8) 0.0017(10)
C15 0.0303(14) 0.0304(15) 0.0330(14) -0.0111(12) -0.0036(11) 0.0011(12)
C16 0.0408(17) 0.0365(17) 0.0379(15) -0.0180(13) -0.0020(13) 0.0073(13)
C17 0.0379(16) 0.0438(18) 0.0333(14) -0.0142(13) 0.0035(12) 0.0135(14)
C18 0.0271(13) 0.0331(16) 0.0289(13) -0.0069(11) 0.0019(10) 0.0086(12)
O21 0.0481(13) 0.0454(14) 0.0501(13) -0.0030(11) 0.0154(11) -0.0132(11)
C21 0.063(2) 0.054(2) 0.0387(17) 0.0018(16) 0.0075(16) -0.0203(18)
C22 0.051(2) 0.056(2) 0.0499(19) 0.0131(17) 0.0191(16) 0.0097(18)
C23 0.0404(19) 0.078(3) 0.083(3) -0.027(2) 0.0203(19) -0.020(2)
C24 0.070(3) 0.041(2) 0.090(3) -0.028(2) 0.042(2) -0.0216(19)

loop_
_atom_type_symbol
_atom_type_description
_atom_type_scat_dispersion_real
_atom_type_scat_dispersion_imag
_atom_type_scat_source
C C 0.0033 0.0016 'International Tables Vol C Tables 4.2.6.8 and 6.1.1.4'
H H 0.0000 0.0000 'International Tables Vol C Tables 4.2.6.8 and 6.1.1.4'
N N 0.0061 0.0033 'International Tables Vol C Tables 4.2.6.8 and 6.1.1.4'
O O 0.0106 0.0060 'International Tables Vol C Tables 4.2.6.8 and 6.1.1.4'
Co Co 0.3494 0.9721 'International Tables Vol C Tables 4.2.6.8 and 6.1.1.4'

loop_
_geom_angle_atom_site_label_1
_geom_angle_atom_site_label_2
_geom_angle_atom_site_label_3
_geom_angle
_geom_angle_site_symmetry_1
_geom_angle_site_symmetry_3
N2 Co1 N2 166.93(11) . 2_655
N2 Co1 O2 96.06(7) . 2_655
N2 Co1 O2 75.31(7) 2_655 2_655
N2 Co1 O2 75.31(7) . .
N2 Co1 O2 96.06(7) 2_655 .
O2 Co1 O2 98.95(9) 2_655 .
N2 Co1 N1 75.52(7) . .
N2 Co1 N1 114.25(7) 2_655 .
O2 Co1 N1 93.31(7) 2_655 .
O2 Co1 N1 149.34(6) . .
N2 Co1 N1 114.25(7) . 2_655
N2 Co1 N1 75.52(7) 2_655 2_655
O2 Co1 N1 149.34(6) 2_655 2_655
O2 Co1 N1 93.31(7) . 2_655
N1 Co1 N1 90.11(10) . 2_655
C1 N1 C5 117.8(2) . .
C1 N1 Co1 130.48(16) . .
C5 N1 Co1 111.68(15) . .
N1 C1 C2 122.3(2) . .
N1 C1 C7 115.3(2) . .
C2 C1 C7 122.5(2) . .
O1 C7 C1 114.0(2) . .
O1 C7 H7A 108.7 . .
C1 C7 H7A 108.7 . .
O1 C7 H7B 108.7 . .
C1 C7 H7B 108.7 . .
H7A C7 H7B 107.6 . .
C7 O1 H1 109(2) . .
C3 C2 C1 119.0(2) . .
C3 C2 H2A 120.5 . .
C1 C2 H2A 120.5 . .
C4 C3 C2 119.5(2) . .
C4 C3 H3A 120.3 . .
C2 C3 H3A 120.3 . .
C3 C4 C5 118.6(2) . .
C3 C4 H4A 120.7 . .
C5 C4 H4A 120.7 . .
N1 C5 C4 122.7(2) . .
N1 C5 C6 115.7(2) . .
C4 C5 C6 121.6(2) . .
N2 C6 C5 115.8(2) . .
N2 C6 H6A 122.1 . .
C5 C6 H6A 122.1 . .
C6 N2 N3 120.49(19) . .
C6 N2 Co1 121.07(16) . .
N3 N2 Co1 118.38(14) . .
C8 N3 N2 109.17(18) . .
O2 C8 N3 124.8(2) . .
O2 C8 C9 120.1(2) . .
N3 C8 C9 115.1(2) . .
C8 O2 Co1 111.40(14) . .
C14 C9 C10 118.6(2) . .
C14 C9 C8 119.0(2) . .
C10 C9 C8 122.5(2) . .
O3 C10 C11 117.8(2) . .
O3 C10 C9 122.3(2) . .
C11 C10 C9 120.0(2) . .
C10 O3 H3 107.9(19) . .
C10 C11 C12 121.4(2) . .
C10 C11 H11A 119.3 . .
C12 C11 H11A 119.3 . .
C11 C12 C15 122.1(2) . .
C11 C12 C13 119.5(2) . .
C15 C12 C13 118.4(2) . .
C18 C13 C14 122.5(2) . .
C18 C13 C12 119.3(2) . .
C14 C13 C12 118.2(2) . .
C9 C14 C13 122.3(2) . .
C9 C14 H14A 118.8 . .
C13 C14 H14A 118.8 . .
C16 C15 C12 120.8(3) . .
C16 C15 H15A 119.6 . .
C12 C15 H15A 119.6 . .
C15 C16 C17 120.8(3) . .
C15 C16 H16A 119.6 . .
C17 C16 H16A 119.6 . .
C18 C17 C16 119.8(3) . .
C18 C17 H17A 120.1 . .
C16 C17 H17A 120.1 . .
C17 C18 C13 120.9(3) . .
C17 C18 H18A 119.6 . .
C13 C18 H18A 119.6 . .
C21 O21 C24 105.4(3) . .
O21 C21 C22 105.2(3) . .
O21 C21 H21A 110.7 . .
C22 C21 H21A 110.7 . .
O21 C21 H21B 110.7 . .
C22 C21 H21B 110.7 . .
H21A C21 H21B 108.8 . .
C23 C22 C21 103.1(3) . .
C23 C22 H22A 111.2 . .
C21 C22 H22A 111.2 . .
C23 C22 H22B 111.2 . .
C21 C22 H22B 111.2 . .
H22A C22 H22B 109.1 . .
C22 C23 C24 105.3(3) . .
C22 C23 H23A 110.7 . .
C24 C23 H23A 110.7 . .
C22 C23 H23B 110.7 . .
C24 C23 H23B 110.7 . .
H23A C23 H23B 108.8 . .
O21 C24 C23 107.5(3) . .
O21 C24 H24A 110.2 . .
C23 C24 H24A 110.2 . .
O21 C24 H24B 110.2 . .
C23 C24 H24B 110.2 . .
H24A C24 H24B 108.5 . .

loop_
_geom_bond_atom_site_label_1
_geom_bond_atom_site_label_2
_geom_bond_distance
_geom_bond_site_symmetry_2
Co1 N2 2.0352(19) .
Co1 N2 2.0352(19) 2_655
Co1 O2 2.1153(16) 2_655
Co1 O2 2.1154(16) .
Co1 N1 2.224(2) .
Co1 N1 2.224(2) 2_655
N1 C1 1.347(3) .
N1 C5 1.362(3) .
C1 C2 1.395(3) .
C1 C7 1.508(3) .
C7 O1 1.410(3) .
C7 H7A 0.9900 .
C7 H7B 0.9900 .
O1 H1 0.92(3) .
C2 C3 1.387(3) .
C2 H2A 0.9500 .
C3 C4 1.379(3) .
C3 H3A 0.9500 .
C4 C5 1.391(3) .
C4 H4A 0.9500 .
C5 C6 1.460(3) .
C6 N2 1.286(3) .
C6 H6A 0.9500 .
N2 N3 1.374(3) .
N3 C8 1.347(3) .
C8 O2 1.272(3) .
C8 C9 1.482(3) .
C9 C14 1.381(3) .
C9 C10 1.434(3) .
C10 O3 1.356(3) .
C10 C11 1.378(4) .
O3 H3 0.91(3) .
C11 C12 1.405(4) .
C11 H11A 0.9500 .
C12 C15 1.420(4) .
C12 C13 1.422(4) .
C13 C18 1.415(4) .
C13 C14 1.416(3) .
C14 H14A 0.9500 .
C15 C16 1.370(4) .
C15 H15A 0.9500 .
C16 C17 1.405(5) .
C16 H16A 0.9500 .
C17 C18 1.375(4) .
C17 H17A 0.9500 .
C18 H18A 0.9500 .
O21 C21 1.418(4) .
O21 C24 1.429(4) .
C21 C22 1.522(5) .
C21 H21A 0.9900 .
C21 H21B 0.9900 .
C22 C23 1.492(5) .
C22 H22A 0.9900 .
C22 H22B 0.9900 .
C23 C24 1.504(5) .
C23 H23A 0.9900 .
C23 H23B 0.9900 .
C24 H24A 0.9900 .
C24 H24B 0.9900 .

loop_
_geom_hbond_atom_site_label_D
_geom_hbond_atom_site_label_H
_geom_hbond_atom_site_label_A
_geom_hbond_distance_DH
_geom_hbond_distance_HA
_geom_hbond_distance_DA
_geom_hbond_angle_DHA
O1 H1 O21 0.92(3) 1.87(3) 2.774(3) 167(3)
O3 H3 N3 0.91(3) 1.74(3) 2.554(3) 147(3)
